data_7227402
loop_
_publ_author_name
'Sharma, Kamna'
'Kalita, Alok Ch.'
'Murugavel, Ramaswamy'

_publ_section_title
;
 Five different pseudo-polymorphs of 4-aminoarylphosphate: supramolecular
 aggregation in organophosphates
;
_journal_issue 7
_journal_name_full CrystEngComm
_journal_page_first 1058
_journal_paper_doi 10.1039/C6CE02215D
_journal_volume 19
_journal_year 2017
_chemical_formula_moiety 'C12 H18 N O6 P, C H4 O'
_chemical_formula_sum 'C13 H22 N O7 P'
_chemical_formula_weight 335.28
_space_group_crystal_system monoclinic
_space_group_IT_number 14
_space_group_name_Hall '-P 2ybc'
_space_group_name_H-M_alt 'P 1 21/c 1'
_symmetry_space_group_name_Hall '-P 2ybc'
_symmetry_space_group_name_H-M 'P 1 21/c 1'
_atom_sites_solution_hydrogens geom
_audit_creation_method SHELXL-2014/7
_audit_update_record
;
2016-12-19 deposited with the CCDC.
2017-01-09 downloaded from the CCDC.
;
_cell_angle_alpha 90
_cell_angle_beta 109.970(2)
_cell_angle_gamma 90
_cell_formula_units_Z 4
_cell_length_a 14.0712(3)
_cell_length_b 7.6213(2)
_cell_length_c 15.6474(4)
_cell_measurement_reflns_used 9514
_cell_measurement_temperature 150(2)
_cell_measurement_theta_max 72.7700
_cell_measurement_theta_min 3.0220
_cell_volume 1577.14(7)
_computing_cell_refinement 'CrysAlisPro 1.171.38.43 (Rigaku OD, 2015)'
_computing_data_collection 'CrysAlisPro 1.171.38.43 (Rigaku OD, 2015)'
_computing_data_reduction 'CrysAlisPro 1.171.38.43 (Rigaku OD, 2015)'
_computing_molecular_graphics 'Olex2 (Dolomanov et al., 2009)'
_computing_publication_material 'Olex2 (Dolomanov et al., 2009)'
_computing_structure_refinement 'SHELXL-2014/7 (Sheldrick, 2014)'
_computing_structure_solution 'SHELXS-97 (Sheldrick, 1990)'
_diffrn_ambient_temperature 150(2)
_diffrn_measured_fraction_theta_full 0.948
_diffrn_measured_fraction_theta_max 0.952
_diffrn_measurement_device_type
;
Rigaku Saturn724+ (2x2 bin mode)
;
_diffrn_measurement_method 'profile data from \w-scans'
_diffrn_radiation_type CuK\a
_diffrn_radiation_wavelength 1.54184
_diffrn_reflns_av_R_equivalents 0.0372
_diffrn_reflns_av_unetI/netI 0.0248
_diffrn_reflns_Laue_measured_fraction_full 0.948
_diffrn_reflns_Laue_measured_fraction_max 0.952
_diffrn_reflns_limit_h_max 16
_diffrn_reflns_limit_h_min -16
_diffrn_reflns_limit_k_max 9
_diffrn_reflns_limit_k_min -8
_diffrn_reflns_limit_l_max 18
_diffrn_reflns_limit_l_min -18
_diffrn_reflns_number 12211
_diffrn_reflns_point_group_measured_fraction_full 0.948
_diffrn_reflns_point_group_measured_fraction_max 0.952
_diffrn_reflns_theta_full 67.684
_diffrn_reflns_theta_max 67.498
_diffrn_reflns_theta_min 3.342
_diffrn_source 'fine-focus sealed X-ray tube'
_exptl_absorpt_coefficient_mu 1.868
_exptl_absorpt_correction_T_max 1.00000
_exptl_absorpt_correction_T_min 0.38745
_exptl_absorpt_correction_type multi-scan
_exptl_absorpt_process_details
;
CrysAlisPro 1.171.38.43 (Rigaku Oxford Diffraction, 2015)
Empirical absorption correction using spherical harmonics,
 implemented in SCALE3 ABSPACK scaling algorithm.
;
_exptl_crystal_colour Colourless
_exptl_crystal_density_diffrn 1.412
_exptl_crystal_description Plate
_exptl_crystal_F_000 712
_exptl_crystal_size_max 0.200
_exptl_crystal_size_mid 0.130
_exptl_crystal_size_min 0.100
_refine_diff_density_max 0.388
_refine_diff_density_min -0.356
_refine_diff_density_rms 0.062
_refine_ls_extinction_method none
_refine_ls_goodness_of_fit_ref 1.057
_refine_ls_hydrogen_treatment constr
_refine_ls_matrix_type full
_refine_ls_number_parameters 207
_refine_ls_number_reflns 2704
_refine_ls_number_restraints 0
_refine_ls_restrained_S_all 1.057
_refine_ls_R_factor_all 0.0400
_refine_ls_R_factor_gt 0.0370
_refine_ls_shift/su_max 0.001
_refine_ls_shift/su_mean 0.000
_refine_ls_structure_factor_coef Fsqd
_refine_ls_weighting_details
;
 w=1/[\s^2^(Fo^2^)+(0.0644P)^2^+0.5920P]
 where P=(Fo^2^+2Fc^2^)/3
;
_refine_ls_weighting_scheme calc
_refine_ls_wR_factor_gt 0.0985
_refine_ls_wR_factor_ref 0.1006
_reflns_Friedel_coverage 0.000
_reflns_number_gt 2527
_reflns_number_total 2704
_reflns_threshold_expression 'I > 2\s(I)'
_cod_data_source_file c6ce02215d2.cif
_cod_data_source_block A
_cod_depositor_comments 'Adding full bibliography for 7227400--7227407.cif.'
_cod_database_code 7227402
_shelx_shelxl_version_number 2014/7
_shelx_space_group_comment
;
The symmetry employed for this shelxl refinement is uniquely defined
by the following loop, which should always be used as a source of
symmetry information in preference to the above space-group names.
They are only intended as comments.
;
_shelx_estimated_absorpt_t_min 0.706
_shelx_estimated_absorpt_t_max 0.835
_shelxl_version_number 2014/7

loop_
_space_group_symop_operation_xyz
'x, y, z'
'-x, y+1/2, -z+1/2'
'-x, -y, -z'
'x, -y-1/2, z-1/2'

loop_
_atom_site_label
_atom_site_type_symbol
_atom_site_fract_x
_atom_site_fract_y
_atom_site_fract_z
_atom_site_U_iso_or_equiv
_atom_site_adp_type
_atom_site_occupancy
_atom_site_site_symmetry_order
_atom_site_calc_flag
_atom_site_refinement_flags_posn
_atom_site_refinement_flags_adp
C1 C 0.22737(10) 0.4814(2) 0.57385(9) 0.0161(3) Uani 1 1 d . .
C2 C 0.19094(11) 0.6343(2) 0.60115(10) 0.0170(3) Uani 1 1 d . .
C3 C 0.11013(10) 0.7194(2) 0.53651(9) 0.0176(3) Uani 1 1 d . .
H3 H 0.0823 0.8231 0.5521 0.021 Uiso 1 1 calc R U
C4 C 0.07123(10) 0.6513(2) 0.44977(10) 0.0170(3) Uani 1 1 d . .
C5 C 0.10887(10) 0.5019(2) 0.42288(9) 0.0176(3) Uani 1 1 d . .
H5 H 0.0806 0.4605 0.3621 0.021 Uiso 1 1 calc R U
C6 C 0.18880(11) 0.4124(2) 0.48574(10) 0.0172(3) Uani 1 1 d . .
C7 C 0.23577(11) 0.7124(2) 0.69582(10) 0.0221(4) Uani 1 1 d . .
H7 H 0.2880 0.6292 0.7341 0.027 Uiso 1 1 calc R U
C8 C 0.28758(12) 0.8876(2) 0.69280(11) 0.0258(4) Uani 1 1 d . .
H8A H 0.2368 0.9738 0.6594 0.039 Uiso 1 1 calc R U
H8B H 0.3371 0.8717 0.6621 0.039 Uiso 1 1 calc R U
H8C H 0.3220 0.9295 0.7549 0.039 Uiso 1 1 calc R U
C9 C 0.15489(12) 0.7356(2) 0.74008(10) 0.0262(4) Uani 1 1 d . .
H9A H 0.1214 0.6230 0.7404 0.039 Uiso 1 1 calc R U
H9B H 0.1048 0.8217 0.7055 0.039 Uiso 1 1 calc R U
H9C H 0.1867 0.7771 0.8027 0.039 Uiso 1 1 calc R U
C10 C 0.23000(11) 0.2481(2) 0.45619(10) 0.0189(3) Uani 1 1 d . .
H10 H 0.2835 0.1977 0.5106 0.023 Uiso 1 1 calc R U
C11 C 0.27869(12) 0.2942(2) 0.38540(11) 0.0256(4) Uani 1 1 d . .
H11A H 0.2268 0.3387 0.3303 0.038 Uiso 1 1 calc R U
H11B H 0.3099 0.1890 0.3704 0.038 Uiso 1 1 calc R U
H11C H 0.3305 0.3843 0.4100 0.038 Uiso 1 1 calc R U
C12 C 0.14705(12) 0.1106(2) 0.41969(11) 0.0217(4) Uani 1 1 d . .
H12A H 0.0945 0.1566 0.3655 0.033 Uiso 1 1 calc R U
H12B H 0.1174 0.0832 0.4664 0.033 Uiso 1 1 calc R U
H12C H 0.1760 0.0039 0.4037 0.033 Uiso 1 1 calc R U
C13 C 0.62441(14) 0.1669(3) 0.52613(13) 0.0364(5) Uani 1 1 d . .
H13A H 0.5949 0.0799 0.4783 0.055 Uiso 1 1 calc R U
H13B H 0.6397 0.1114 0.5858 0.055 Uiso 1 1 calc R U
H13C H 0.6868 0.2135 0.5203 0.055 Uiso 1 1 calc R U
N1 N -0.01411(9) 0.74288(17) 0.38255(8) 0.0184(3) Uani 1 1 d . .
O1 O 0.30077(7) 0.38377(14) 0.64030(7) 0.0172(3) Uani 1 1 d . .
O2 O 0.45539(8) 0.25101(14) 0.62145(7) 0.0211(3) Uani 1 1 d . .
H2 H 0.4839 0.2938 0.5870 0.032 Uiso 1 1 calc R U
O3 O 0.45313(8) 0.35453(15) 0.77139(7) 0.0207(3) Uani 1 1 d . .
H3A H 0.4833 0.2576 0.7805 0.031 Uiso 1 1 calc R U
O4 O 0.45106(8) 0.57763(14) 0.65004(7) 0.0191(3) Uani 1 1 d . .
O5 O -0.05111(8) 0.86906(15) 0.40774(7) 0.0258(3) Uani 1 1 d . .
O6 O -0.04368(9) 0.68889(18) 0.30413(7) 0.0330(3) Uani 1 1 d . .
O7 O 0.55467(8) 0.30580(16) 0.51743(7) 0.0270(3) Uani 1 1 d . .
H7A H 0.5393 0.3501 0.4653 0.040 Uiso 1 1 calc R U
P1 P 0.41990(3) 0.40030(5) 0.66964(2) 0.01582(15) Uani 1 1 d . .

loop_
_atom_site_aniso_label
_atom_site_aniso_U_11
_atom_site_aniso_U_22
_atom_site_aniso_U_33
_atom_site_aniso_U_23
_atom_site_aniso_U_13
_atom_site_aniso_U_12
C1 0.0141(6) 0.0179(8) 0.0158(7) 0.0033(6) 0.0043(5) 0.0001(6)
C2 0.0169(7) 0.0176(8) 0.0166(7) 0.0005(6) 0.0057(6) -0.0007(6)
C3 0.0176(7) 0.0173(8) 0.0181(7) 0.0002(6) 0.0065(6) 0.0007(6)
C4 0.0148(7) 0.0189(8) 0.0164(7) 0.0036(6) 0.0042(5) 0.0005(6)
C5 0.0174(7) 0.0198(8) 0.0147(7) -0.0002(6) 0.0043(5) -0.0014(6)
C6 0.0166(7) 0.0167(8) 0.0182(7) 0.0002(6) 0.0059(6) -0.0014(5)
C7 0.0221(7) 0.0243(9) 0.0159(7) -0.0016(6) 0.0013(6) 0.0060(6)
C8 0.0194(7) 0.0310(10) 0.0252(8) -0.0104(7) 0.0052(6) -0.0013(6)
C9 0.0314(8) 0.0302(10) 0.0174(7) -0.0012(6) 0.0090(6) 0.0010(7)
C10 0.0193(7) 0.0178(8) 0.0179(7) -0.0012(6) 0.0041(6) 0.0024(6)
C11 0.0259(8) 0.0233(9) 0.0308(9) -0.0020(7) 0.0138(7) 0.0016(6)
C12 0.0247(8) 0.0182(9) 0.0215(8) -0.0017(6) 0.0071(6) 0.0002(6)
C13 0.0386(10) 0.0422(12) 0.0330(9) 0.0118(8) 0.0180(8) 0.0201(9)
N1 0.0165(6) 0.0201(7) 0.0175(6) 0.0013(5) 0.0042(5) 0.0005(5)
O1 0.0170(5) 0.0181(6) 0.0150(5) 0.0031(4) 0.0036(4) 0.0024(4)
O2 0.0221(5) 0.0198(6) 0.0234(5) 0.0001(4) 0.0102(4) 0.0010(4)
O3 0.0219(5) 0.0211(6) 0.0168(5) 0.0022(4) 0.0035(4) 0.0062(4)
O4 0.0195(5) 0.0194(6) 0.0171(5) -0.0012(4) 0.0044(4) -0.0009(4)
O5 0.0251(6) 0.0250(7) 0.0240(6) -0.0020(5) 0.0041(5) 0.0097(5)
O6 0.0342(6) 0.0389(8) 0.0167(6) -0.0040(5) -0.0032(5) 0.0134(6)
O7 0.0320(6) 0.0292(7) 0.0237(6) 0.0067(5) 0.0147(5) 0.0091(5)
P1 0.0153(2) 0.0167(3) 0.0140(2) 0.00025(13) 0.00321(15) 0.00150(13)

loop_
_atom_type_symbol
_atom_type_description
_atom_type_scat_dispersion_real
_atom_type_scat_dispersion_imag
_atom_type_scat_source
C C 0.0181 0.0091 'International Tables Vol C Tables 4.2.6.8 and 6.1.1.4'
H H 0.0000 0.0000 'International Tables Vol C Tables 4.2.6.8 and 6.1.1.4'
N N 0.0311 0.0180 'International Tables Vol C Tables 4.2.6.8 and 6.1.1.4'
O O 0.0492 0.0322 'International Tables Vol C Tables 4.2.6.8 and 6.1.1.4'
P P 0.2955 0.4335 'International Tables Vol C Tables 4.2.6.8 and 6.1.1.4'

loop_
_geom_angle_atom_site_label_1
_geom_angle_atom_site_label_2
_geom_angle_atom_site_label_3
_geom_angle
C2 C1 C6 123.70(13)
C2 C1 O1 118.02(12)
C6 C1 O1 118.06(13)
C3 C2 C1 117.31(13)
C3 C2 C7 119.24(14)
C1 C2 C7 123.45(13)
C4 C3 C2 119.26(14)
C4 C3 H3 120.4
C2 C3 H3 120.4
C3 C4 C5 123.06(13)
C3 C4 N1 118.44(13)
C5 C4 N1 118.49(12)
C4 C5 C6 119.32(13)
C4 C5 H5 120.3
C6 C5 H5 120.3
C5 C6 C1 117.33(14)
C5 C6 C10 119.29(13)
C1 C6 C10 123.38(13)
C2 C7 C8 110.82(13)
C2 C7 C9 111.17(12)
C8 C7 C9 110.38(13)
C2 C7 H7 108.1
C8 C7 H7 108.1
C9 C7 H7 108.1
C7 C8 H8A 109.5
C7 C8 H8B 109.5
H8A C8 H8B 109.5
C7 C8 H8C 109.5
H8A C8 H8C 109.5
H8B C8 H8C 109.5
C7 C9 H9A 109.5
C7 C9 H9B 109.5
H9A C9 H9B 109.5
C7 C9 H9C 109.5
H9A C9 H9C 109.5
H9B C9 H9C 109.5
C6 C10 C12 110.94(12)
C6 C10 C11 110.10(13)
C12 C10 C11 111.17(13)
C6 C10 H10 108.2
C12 C10 H10 108.2
C11 C10 H10 108.2
C10 C11 H11A 109.5
C10 C11 H11B 109.5
H11A C11 H11B 109.5
C10 C11 H11C 109.5
H11A C11 H11C 109.5
H11B C11 H11C 109.5
C10 C12 H12A 109.5
C10 C12 H12B 109.5
H12A C12 H12B 109.5
C10 C12 H12C 109.5
H12A C12 H12C 109.5
H12B C12 H12C 109.5
O7 C13 H13A 109.5
O7 C13 H13B 109.5
H13A C13 H13B 109.5
O7 C13 H13C 109.5
H13A C13 H13C 109.5
H13B C13 H13C 109.5
O5 N1 O6 123.48(12)
O5 N1 C4 118.42(12)
O6 N1 C4 118.10(12)
C1 O1 P1 127.66(9)
P1 O2 H2 109.5
P1 O3 H3A 109.5
C13 O7 H7A 109.5
O4 P1 O3 114.41(6)
O4 P1 O2 113.80(6)
O3 P1 O2 107.73(6)
O4 P1 O1 111.73(6)
O3 P1 O1 101.50(6)
O2 P1 O1 106.70(6)

loop_
_geom_bond_atom_site_label_1
_geom_bond_atom_site_label_2
_geom_bond_distance
C1 C2 1.398(2)
C1 C6 1.400(2)
C1 O1 1.4027(17)
C2 C3 1.397(2)
C2 C7 1.519(2)
C3 C4 1.380(2)
C3 H3 0.9500
C4 C5 1.381(2)
C4 N1 1.4742(18)
C5 C6 1.394(2)
C5 H5 0.9500
C6 C10 1.517(2)
C7 C8 1.530(2)
C7 C9 1.531(2)
C7 H7 1.0000
C8 H8A 0.9800
C8 H8B 0.9800
C8 H8C 0.9800
C9 H9A 0.9800
C9 H9B 0.9800
C9 H9C 0.9800
C10 C12 1.527(2)
C10 C11 1.529(2)
C10 H10 1.0000
C11 H11A 0.9800
C11 H11B 0.9800
C11 H11C 0.9800
C12 H12A 0.9800
C12 H12B 0.9800
C12 H12C 0.9800
C13 O7 1.418(2)
C13 H13A 0.9800
C13 H13B 0.9800
C13 H13C 0.9800
N1 O5 1.2212(17)
N1 O6 1.2245(17)
O1 P1 1.5846(10)
O2 P1 1.5393(11)
O2 H2 0.8400
O3 P1 1.5384(10)
O3 H3A 0.8400
O4 P1 1.4848(12)
O7 H7A 0.8400

loop_
_geom_hbond_atom_site_label_D
_geom_hbond_atom_site_label_H
_geom_hbond_atom_site_label_A
_geom_hbond_distance_DH
_geom_hbond_distance_HA
_geom_hbond_distance_DA
_geom_hbond_angle_DHA
_geom_hbond_site_symmetry_A
C3 H3 O5 0.95 2.51 3.4325(19) 165.0 3_576
O2 H2 O7 0.84 1.71 2.5155(15) 159.8 .
O3 H3A O4 0.84 1.80 2.5788(15) 154.2 2_646
O7 H7A O4 0.84 1.94 2.7420(15) 160.6 3_666
C3 H3 O5 0.95 2.51 3.4325(19) 165.0 3_576
O2 H2 O7 0.84 1.71 2.5155(15) 159.8 .
O3 H3A O4 0.84 1.80 2.5788(15) 154.2 2_646
O7 H7A O4 0.84 1.94 2.7420(15) 160.6 3_666

loop_
_geom_torsion_atom_site_label_1
_geom_torsion_atom_site_label_2
_geom_torsion_atom_site_label_3
_geom_torsion_atom_site_label_4
_geom_torsion
C6 C1 C2 C3 1.3(2)
O1 C1 C2 C3 -173.08(13)
C6 C1 C2 C7 -177.54(14)
O1 C1 C2 C7 8.0(2)
C1 C2 C3 C4 -0.7(2)
C7 C2 C3 C4 178.19(13)
C2 C3 C4 C5 -0.4(2)
C2 C3 C4 N1 179.94(13)
C3 C4 C5 C6 1.1(2)
N1 C4 C5 C6 -179.29(13)
C4 C5 C6 C1 -0.5(2)
C4 C5 C6 C10 179.91(13)
C2 C1 C6 C5 -0.7(2)
O1 C1 C6 C5 173.70(12)
C2 C1 C6 C10 178.87(13)
O1 C1 C6 C10 -6.7(2)
C3 C2 C7 C8 -66.70(17)
C1 C2 C7 C8 112.17(16)
C3 C2 C7 C9 56.46(19)
C1 C2 C7 C9 -124.68(15)
C5 C6 C10 C12 -57.91(17)
C1 C6 C10 C12 122.51(15)
C5 C6 C10 C11 65.58(17)
C1 C6 C10 C11 -114.00(15)
C3 C4 N1 O5 -4.5(2)
C5 C4 N1 O5 175.85(13)
C3 C4 N1 O6 175.01(14)
C5 C4 N1 O6 -4.7(2)
C2 C1 O1 P1 -91.67(15)
C6 C1 O1 P1 93.59(15)
C1 O1 P1 O4 24.86(13)
C1 O1 P1 O3 147.21(12)
C1 O1 P1 O2 -100.12(12)
